data_1575358
loop_
_publ_author_name
'Singh, Ashi'
'Avinash, Kiran'
'Pradhan, Amit Kumar'
'Prajapati, Aditya Kumar'
'Edwards, Alison J.'
'Thomas, Sajesh P.'

_publ_section_title
;
 Weak yet directional: supramolecular interactions of thiols unravelled by
 quantum crystallography.
;
_journal_issue 35
_journal_name_full 'Chemical science'
_journal_page_first 16016
_journal_page_last 16026
_journal_paper_doi 10.1039/d5sc04450b
_journal_volume 16
_journal_year 2025
_chemical_absolute_configuration unk
_chemical_formula_moiety 'C5 H9 N O3 S'
_chemical_formula_sum 'C5 H9 N O3 S'
_chemical_formula_weight 163.198
_space_group_crystal_system triclinic
_space_group_IT_number 1
_space_group_name_Hall 'P 1'
_space_group_name_H-M_alt 'P 1'
_symmetry_Int_Tables_number 1
_audit_creation_date 2025-01-09
_audit_creation_method
;
Olex2 1.5
(compiled 2024.02.16 svn.r378c4104 for OlexSys, GUI svn.r6928)
;
_audit_update_record
;
2025-06-03 deposited with the CCDC.	2025-08-06 downloaded from the CCDC.
;
_cell_angle_alpha 96.464(1)
_cell_angle_beta 103.867(1)
_cell_angle_gamma 102.090(1)
_cell_formula_units_Z 1
_cell_length_a 5.0877(2)
_cell_length_b 5.8827(2)
_cell_length_c 6.5179(2)
_cell_measurement_reflns_used 11013
_cell_measurement_temperature 288(1)
_cell_measurement_theta_max 33.20
_cell_measurement_theta_min 3.60
_cell_volume 182.448(11)
_computing_cell_refinement 'SAINT V8.40B (?, 2016)'
_computing_data_reduction 'SAINT V8.40B (?, 2016)'
_computing_molecular_graphics 'Olex2 1.5 (Dolomanov et al., 2009)'
_computing_publication_material 'Olex2 1.5 (Dolomanov et al., 2009)'
_computing_structure_refinement 'olex2.refine 1.5 (Bourhis et al., 2015)'
_computing_structure_solution 'SHELXT 2018/2 (Sheldrick, 2018)'
_diffrn_ambient_temperature 288(1)
_diffrn_measured_fraction_theta_full 0.9954
_diffrn_measured_fraction_theta_max 0.9978
_diffrn_measurement_device_type 'Bruker D8 Quest'
_diffrn_measurement_method '\f and \w scans'
_diffrn_radiation_type 'Mo K\a'
_diffrn_radiation_wavelength 0.71073
_diffrn_reflns_av_R_equivalents 0.0343
_diffrn_reflns_av_unetI/netI 0.0360
_diffrn_reflns_Laue_measured_fraction_full 0.9954
_diffrn_reflns_Laue_measured_fraction_max 0.9978
_diffrn_reflns_limit_h_max 7
_diffrn_reflns_limit_h_min -7
_diffrn_reflns_limit_k_max 9
_diffrn_reflns_limit_k_min -9
_diffrn_reflns_limit_l_max 10
_diffrn_reflns_limit_l_min -10
_diffrn_reflns_number 11013
_diffrn_reflns_point_group_measured_fraction_full 0.9885
_diffrn_reflns_point_group_measured_fraction_max 0.9925
_diffrn_reflns_theta_full 25.2417
_diffrn_reflns_theta_max 33.22
_diffrn_reflns_theta_min 3.27
_diffrn_source_current 1.4
_diffrn_source_power 0.07
_diffrn_source_voltage 50.0
_diffrn_standards_number 0
_exptl_absorpt_coefficient_mu 0.390
_exptl_absorpt_correction_T_max 0.7465
_exptl_absorpt_correction_T_min 0.7117
_exptl_absorpt_correction_type none
_exptl_absorpt_process_details
;
SADABS-2016/2 (Bruker,2016/2) was used for absorption correction.
wR2(int) was 0.0656 before and 0.0535 after correction.
The Ratio of minimum to maximum transmission is 0.9534.
The \l/2 correction factor is Not present.
;
_exptl_crystal_colour 'clear light colorless'
_exptl_crystal_density_diffrn 1.485
_exptl_crystal_description block
_exptl_crystal_F_000 86.0
_exptl_crystal_size_max 0.357
_exptl_crystal_size_mid 0.275
_exptl_crystal_size_min 0.187
_refine_diff_density_max 0.1456
_refine_diff_density_min -0.1418
_refine_diff_density_rms 0.0382
_refine_ls_abs_structure_details 'Hooft, R.W.W., Straver, L.H., Spek, A.L. (2010). J. Appl. Cryst., 43, 665-668.'
_refine_ls_abs_structure_Flack 0.07(2)
_refine_ls_d_res_high 0.6487
_refine_ls_d_res_low 6.2342
_refine_ls_goodness_of_fit_ref 1.1446
_refine_ls_hydrogen_treatment refall
_refine_ls_matrix_type full
_refine_ls_number_constraints 0
_refine_ls_number_parameters 172
_refine_ls_number_reflns 2765
_refine_ls_number_restraints 3
_refine_ls_restrained_S_all 1.1446
_refine_ls_R_factor_all 0.0223
_refine_ls_R_factor_gt 0.0209
_refine_ls_shift/su_max -0.0007
_refine_ls_shift/su_mean 0.0001
_refine_ls_structure_factor_coef Fsqd
_refine_ls_weighting_details 'w=1/[\s^2^(Fo^2^)+(0.0081P)^2^] where P=(Fo^2^+2Fc^2^)/3'
_refine_ls_weighting_scheme calc
_refine_ls_wR_factor_gt 0.0402
_refine_ls_wR_factor_ref 0.0411
_reflns_Friedel_coverage 0.987
_reflns_limit_h_max 7
_reflns_limit_h_min -7
_reflns_limit_k_max 9
_reflns_limit_k_min -9
_reflns_limit_l_max 10
_reflns_limit_l_min -10
_reflns_number_gt 2666
_reflns_number_total 2765
_reflns_threshold_expression I>=2u(I)
_cod_data_source_file d5sc04450b2.cif
_cod_data_source_block NAC_RT
_cod_depositor_comments 'Adding full bibliography for 1575356--1575368.cif.'
_cod_original_sg_symbol_Hall ' P 1'
_cod_database_code 1575358
_olex2_refinement_description
;
This dataset was used to perfrom X-ray quantum crystallographic technique of
Hirshfeld Atom Refinment (HAR) using NoSpherA2 module in Olex2 at B3LYP/def2TZVP
within a cluster of 8 angstrom.
;
_olex2_submission_special_instructions 'No special instructions were received'

loop_
_space_group_symop_id
_space_group_symop_operation_xyz
1 x,y,z

loop_
_atom_site_label
_atom_site_type_symbol
_atom_site_fract_x
_atom_site_fract_y
_atom_site_fract_z
_atom_site_U_iso_or_equiv
_atom_site_adp_type
_atom_site_occupancy
_atom_site_refinement_flags_posn
S1 S 0.10741(4) 0.10721(3) 0.51192(3) 0.03719(6) Uani 1.000000 .
H1 H 0.142(4) 0.245(3) 0.703(3) 0.081(6) Uani 1.000000 .
O2 O 0.18513(13) 0.62036(11) 0.20854(8) 0.04123(15) Uani 1.000000 .
H2 H 0.069(4) 0.614(4) 0.058(2) 0.067(6) Uani 1.000000 .
O3 O 0.89428(13) 0.60985(12) 0.82424(9) 0.04200(15) Uani 1.000000 .
N1 N 0.49963(12) 0.63661(10) 0.59719(9) 0.02780(12) Uani 1.000000 .
H1A H 0.337(3) 0.713(3) 0.574(3) 0.068(5) Uani 1.000000 .
O1 O 0.33178(17) 0.33154(12) 0.05720(10) 0.0558(2) Uani 1.000000 .
C4 C 0.69336(16) 0.70153(14) 0.78585(11) 0.02889(13) Uani 1.000000 .
C3 C 0.51883(14) 0.45880(12) 0.43195(10) 0.02584(12) Uani 1.000000 .
H3 H 0.736(3) 0.496(2) 0.417(2) 0.049(3) Uani 1.000000 .
C2 C 0.33337(15) 0.46422(12) 0.21241(10) 0.02984(14) Uani 1.000000 .
C1 C 0.45511(14) 0.20973(13) 0.48457(12) 0.03003(13) Uani 1.000000 .
H1C H 0.608(3) 0.199(2) 0.633(3) 0.065(4) Uani 1.000000 .
H1B H 0.475(3) 0.087(2) 0.357(2) 0.064(4) Uani 1.000000 .
C5 C 0.6601(2) 0.89108(16) 0.94335(13) 0.04055(18) Uani 1.000000 .
H5A H 0.710(4) 0.851(3) 1.097(2) 0.086(6) Uani 1.000000 .
H5B H 0.468(5) 0.930(4) 0.909(3) 0.109(7) Uani 1.000000 .
H5C H 0.814(4) 1.048(3) 0.950(3) 0.099(7) Uani 1.000000 .

loop_
_atom_site_aniso_label
_atom_site_aniso_U_11
_atom_site_aniso_U_22
_atom_site_aniso_U_33
_atom_site_aniso_U_12
_atom_site_aniso_U_13
_atom_site_aniso_U_23
S1 0.03401(9) 0.04087(10) 0.03219(9) 0.00341(7) 0.00778(7) 0.00124(7)
H1 0.065(10) 0.085(13) 0.069(12) -0.009(9) 0.021(9) -0.035(10)
O2 0.0503(4) 0.0484(3) 0.0223(2) 0.0279(3) -0.0062(2) 0.0001(2)
H2 0.074(13) 0.086(13) 0.014(7) -0.012(10) -0.013(8) 0.010(8)
O3 0.0388(3) 0.0553(4) 0.0260(3) 0.0213(3) -0.0086(2) 0.0026(2)
N1 0.0287(3) 0.0297(3) 0.0202(2) 0.0107(2) -0.0039(2) 0.0007(2)
H1A 0.041(8) 0.071(10) 0.075(11) 0.038(7) -0.016(7) -0.035(8)
O1 0.0822(5) 0.0625(5) 0.0228(3) 0.0424(4) -0.0012(3) -0.0060(3)
C4 0.0311(3) 0.0315(3) 0.0191(2) 0.0082(3) -0.0029(2) 0.0041(2)
C3 0.0249(3) 0.0296(3) 0.0214(3) 0.0099(2) 0.0008(2) 0.0037(2)
H3 0.056(9) 0.059(8) 0.051(8) 0.038(7) 0.029(7) 0.014(7)
C2 0.0347(4) 0.0334(4) 0.0181(3) 0.0120(3) -0.0008(2) 0.0012(2)
C1 0.0297(3) 0.0290(3) 0.0326(3) 0.0129(3) 0.0056(3) 0.0061(3)
H1C 0.042(7) 0.082(11) 0.072(9) 0.020(8) 0.002(7) 0.038(9)
H1B 0.076(10) 0.040(7) 0.083(10) 0.024(7) 0.034(8) -0.013(7)
C5 0.0511(5) 0.0383(4) 0.0247(3) 0.0103(4) 0.0002(3) -0.0022(3)
H5A 0.155(19) 0.094(12) 0.022(7) 0.062(12) 0.023(8) 0.007(7)
H5B 0.107(16) 0.119(16) 0.096(14) 0.079(13) -0.009(12) -0.016(12)
H5C 0.105(15) 0.063(10) 0.100(14) -0.032(11) 0.037(12) -0.024(9)

loop_
_geom_angle_atom_site_label_1
_geom_angle_atom_site_label_2
_geom_angle_atom_site_label_3
_geom_angle
_geom_angle_site_symmetry_1
_geom_angle_site_symmetry_3
_geom_angle_publ_flag
C1 S1 H1 97.8(8) . . ?
C2 O2 H2 110.8(13) . . ?
C4 N1 H1A 117.9(8) . . ?
C3 N1 H1A 121.0(8) . . ?
C3 N1 C4 121.16(6) . . ?
N1 C4 O3 120.57(8) . . ?
C5 C4 O3 122.17(7) . . ?
C5 C4 N1 117.25(7) . . ?
H3 C3 N1 109.1(7) . . ?
C2 C3 N1 112.20(6) . . ?
C2 C3 H3 106.1(7) . . ?
C1 C3 N1 112.87(6) . . ?
C1 C3 H3 106.4(7) . . ?
C1 C3 C2 109.85(6) . . ?
O1 C2 O2 124.45(7) . . ?
C3 C2 O2 115.29(6) . . ?
C3 C2 O1 120.26(7) . . ?
C3 C1 S1 114.57(5) . . ?
H1C C1 S1 109.0(8) . . ?
H1C C1 C3 110.0(7) . . ?
H1B C1 S1 106.5(8) . . ?
H1B C1 C3 108.9(8) . . ?
H1B C1 H1C 107.6(12) . . ?
H5A C5 C4 110.1(8) . . ?
H5B C5 C4 115.5(11) . . ?
H5B C5 H5A 110.3(18) . . ?
H5C C5 C4 107.9(10) . . ?
H5C C5 H5A 104.4(15) . . ?
H5C C5 H5B 107.9(18) . . ?

loop_
_geom_bond_atom_site_label_1
_geom_bond_atom_site_label_2
_geom_bond_distance
_geom_bond_site_symmetry_2
_geom_bond_publ_flag
S1 H1 1.359(17) . ?
S1 C1 1.8037(7) . ?
O2 H2 1.010(13) . ?
O2 C2 1.3037(10) . ?
O3 C4 1.2398(11) . ?
N1 H1A 1.011(13) . ?
N1 C4 1.3361(9) . ?
N1 C3 1.4503(9) . ?
O1 C2 1.2035(10) . ?
C4 C5 1.4934(12) . ?
C3 H3 1.110(13) . ?
C3 C2 1.5213(9) . ?
C3 C1 1.5287(10) . ?
C1 H1C 1.100(13) . ?
C1 H1B 1.078(12) . ?
C5 H5A 1.036(14) . ?
C5 H5B 1.03(2) . ?
C5 H5C 1.064(15) . ?

loop_
_geom_torsion_atom_site_label_1
_geom_torsion_atom_site_label_2
_geom_torsion_atom_site_label_3
_geom_torsion_atom_site_label_4
_geom_torsion
_geom_torsion_site_symmetry_1
_geom_torsion_site_symmetry_2
_geom_torsion_site_symmetry_3
_geom_torsion_site_symmetry_4
_geom_torsion_publ_flag
S1 C1 C3 N1 61.54(5) . . . . ?
S1 C1 C3 C2 -64.49(6) . . . . ?
O2 C2 C3 N1 -1.51(7) . . . . ?
O2 C2 C3 C1 124.89(7) . . . . ?
O3 C4 N1 C3 -0.31(10) . . . . ?
N1 C3 C2 O1 177.96(7) . . . . ?
O1 C2 C3 C1 -55.63(9) . . . . ?
